data_7018780
loop_
_publ_author_name
'Kong, Ling-Wei'
'Ma, Ming-Liang'
'Wu, Liang-Chun'
'Zhao, Xiao-Li'
'Guo, Fang'
'Jiang, Biao'
'Wen, Ke'

_publ_section_title
;
 Carboxylic acid functionalized ortho-linked
 oxacalix[2]benzene[2]pyrazine: synthesis, structure, hydrogen bond and
 metal directed self-assembly.
;
_journal_issue 18
_journal_name_full 'Dalton transactions (Cambridge, England : 2003)'
_journal_page_first 5625
_journal_page_last 5633
_journal_paper_doi 10.1039/c2dt11283c
_journal_volume 41
_journal_year 2012
_chemical_formula_sum 'C32 H22 N6 O8'
_chemical_formula_weight 618.56
_chemical_name_systematic
;
?
;
_space_group_IT_number 14
_symmetry_cell_setting monoclinic
_symmetry_space_group_name_Hall '-P 2ybc'
_symmetry_space_group_name_H-M 'P 1 21/c 1'
_atom_sites_solution_hydrogens geom
_atom_sites_solution_primary direct
_atom_sites_solution_secondary difmap
_audit_creation_method SHELXL-97
_cell_angle_alpha 90.00
_cell_angle_beta 95.9900(10)
_cell_angle_gamma 90.00
_cell_formula_units_Z 4
_cell_length_a 15.8522(6)
_cell_length_b 12.9196(5)
_cell_length_c 14.5605(5)
_cell_measurement_reflns_used 9995
_cell_measurement_temperature 173(2)
_cell_measurement_theta_max 28.26
_cell_measurement_theta_min 2.40
_cell_volume 2965.77(19)
_computing_cell_refinement 'Bruker SMART'
_computing_data_collection 'Bruker SMART'
_computing_data_reduction 'Bruker SAINT'
_computing_molecular_graphics 'Bruker SHELXTL'
_computing_publication_material 'Bruker SHELXTL'
_computing_structure_refinement 'SHELXL-97 (Sheldrick, 2008)'
_computing_structure_solution 'SHELXS-97 (Sheldrick, 2008)'
_diffrn_ambient_temperature 173(2)
_diffrn_measured_fraction_theta_full 0.998
_diffrn_measured_fraction_theta_max 0.998
_diffrn_measurement_device_type 'CCD area detector'
_diffrn_measurement_method 'phi and omega scans'
_diffrn_radiation_monochromator graphite
_diffrn_radiation_source 'fine-focus sealed tube'
_diffrn_radiation_type MoK\a
_diffrn_radiation_wavelength 0.71073
_diffrn_reflns_av_R_equivalents 0.0284
_diffrn_reflns_av_sigmaI/netI 0.0182
_diffrn_reflns_limit_h_max 18
_diffrn_reflns_limit_h_min -18
_diffrn_reflns_limit_k_max 15
_diffrn_reflns_limit_k_min -15
_diffrn_reflns_limit_l_max 16
_diffrn_reflns_limit_l_min -17
_diffrn_reflns_number 33650
_diffrn_reflns_theta_full 25.01
_diffrn_reflns_theta_max 25.01
_diffrn_reflns_theta_min 2.04
_exptl_absorpt_coefficient_mu 0.102
_exptl_absorpt_correction_T_max 1
_exptl_absorpt_correction_T_min 0.747702
_exptl_absorpt_correction_type multi-scan
_exptl_absorpt_process_details 'Bruker SAINT (SADABS)'
_exptl_crystal_colour colorless
_exptl_crystal_density_diffrn 1.385
_exptl_crystal_density_method 'not measured'
_exptl_crystal_description block
_exptl_crystal_F_000 1280
_exptl_crystal_size_max 0.667
_exptl_crystal_size_mid 0.345
_exptl_crystal_size_min 0.308
_refine_diff_density_max 0.457
_refine_diff_density_min -0.361
_refine_diff_density_rms 0.038
_refine_ls_extinction_method none
_refine_ls_goodness_of_fit_ref 1.081
_refine_ls_hydrogen_treatment constr
_refine_ls_matrix_type full
_refine_ls_number_parameters 415
_refine_ls_number_reflns 5217
_refine_ls_number_restraints 0
_refine_ls_restrained_S_all 1.081
_refine_ls_R_factor_all 0.0551
_refine_ls_R_factor_gt 0.0403
_refine_ls_shift/su_max 0.000
_refine_ls_shift/su_mean 0.000
_refine_ls_structure_factor_coef Fsqd
_refine_ls_weighting_details 'calc w=1/[\s^2^(Fo^2^)+(0.0479P)^2^+1.3451P] where P=(Fo^2^+2Fc^2^)/3'
_refine_ls_weighting_scheme calc
_refine_ls_wR_factor_gt 0.1002
_refine_ls_wR_factor_ref 0.1151
_reflns_number_gt 4169
_reflns_number_total 5217
_reflns_threshold_expression >2sigma(I)
_cod_data_source_file c2dt11283c.txt
_cod_data_source_block z_3
_cod_depositor_comments
;
The following automatic conversions were performed:

'_symmetry_cell_setting' value 'Monoclinic' changed to 'monoclinic'
according to /home/saulius/struct/CIF-dictionaries/cif_core.dic
dictionary named 'cif_core.dic' version 2.4.1 from 2010-06-29.

Automatic conversion script
Id: cif_fix_values 1715 2011-07-08 13:25:40Z adriana 
;
_cod_original_sg_symbol_H-M P2(1)/c
_cod_database_code 7018780

loop_
_symmetry_equiv_pos_as_xyz
'x, y, z'
'-x, y+1/2, -z+1/2'
'-x, -y, -z'
'x, -y-1/2, z-1/2'

loop_
_atom_site_label
_atom_site_type_symbol
_atom_site_fract_x
_atom_site_fract_y
_atom_site_fract_z
_atom_site_U_iso_or_equiv
_atom_site_adp_type
_atom_site_occupancy
_atom_site_symmetry_multiplicity
_atom_site_calc_flag
_atom_site_refinement_flags
N01 N 0.01670(11) 0.75025(16) 0.56334(12) 0.0547(5) Uani 1 1 d .
C01 C 0.03691(14) 0.6618(2) 0.52633(16) 0.0612(6) Uani 1 1 d .
H01A H 0.0252 0.5993 0.5569 0.073 Uiso 1 1 calc R
C02 C 0.07405(14) 0.6561(2) 0.44593(16) 0.0610(6) Uani 1 1 d .
H02A H 0.0870 0.5905 0.4215 0.073 Uiso 1 1 calc R
C03 C 0.09247(13) 0.7440(2) 0.40076(15) 0.0576(6) Uani 1 1 d .
H03A H 0.1182 0.7409 0.3447 0.069 Uiso 1 1 calc R
C04 C 0.07291(14) 0.8380(2) 0.43826(17) 0.0633(6) Uani 1 1 d .
H04A H 0.0851 0.9014 0.4093 0.076 Uiso 1 1 calc R
C05 C 0.03407(14) 0.8365(2) 0.52143(16) 0.0566(6) Uani 1 1 d .
H05A H 0.0200 0.9005 0.5481 0.068 Uiso 1 1 calc R
O1 O 0.36443(8) 0.41155(10) 0.32739(9) 0.0444(3) Uani 1 1 d .
O2 O 0.11973(8) 0.33591(10) 0.13904(8) 0.0393(3) Uani 1 1 d .
O3 O 0.19212(8) 0.29756(11) -0.01981(8) 0.0430(3) Uani 1 1 d .
O4 O 0.42840(8) 0.41726(9) 0.16109(8) 0.0358(3) Uani 1 1 d .
O5 O 0.55939(14) 0.15428(14) 0.08005(12) 0.0886(7) Uani 1 1 d .
H5A H 0.5812 0.1583 0.0300 0.133 Uiso 1 1 calc R
O6 O 0.51312(9) 0.31027(11) 0.03979(10) 0.0523(4) Uani 1 1 d .
O7 O 0.06530(9) 0.25134(12) 0.29076(9) 0.0534(4) Uani 1 1 d .
H7B H 0.0773 0.2942 0.2507 0.080 Uiso 1 1 calc R
O8 O 0.06988(9) 0.08142(12) 0.30799(10) 0.0529(4) Uani 1 1 d .
N1 N 0.17585(11) 0.56054(13) 0.27454(12) 0.0501(4) Uani 1 1 d .
N2 N 0.24071(9) 0.36715(11) 0.23804(9) 0.0331(3) Uani 1 1 d .
N3 N 0.31180(11) 0.52991(13) -0.03809(11) 0.0482(4) Uani 1 1 d .
N4 N 0.31402(9) 0.35116(11) 0.06802(9) 0.0310(3) Uani 1 1 d .
C1 C 0.16539(11) 0.39769(14) 0.20175(11) 0.0341(4) Uani 1 1 d .
C2 C 0.13070(13) 0.49265(15) 0.22087(13) 0.0442(5) Uani 1 1 d .
H2A H 0.0747 0.5094 0.1957 0.053 Uiso 1 1 calc R
C3 C 0.25417(13) 0.53315(15) 0.30839(13) 0.0449(5) Uani 1 1 d .
H3A H 0.2888 0.5803 0.3455 0.054 Uiso 1 1 calc R
C4 C 0.28478(11) 0.43666(14) 0.28954(11) 0.0358(4) Uani 1 1 d .
C5 C 0.25456(11) 0.36935(14) -0.00084(11) 0.0329(4) Uani 1 1 d .
C6 C 0.25283(12) 0.45701(15) -0.05484(13) 0.0420(4) Uani 1 1 d .
H6A H 0.2093 0.4655 -0.1043 0.050 Uiso 1 1 calc R
C7 C 0.37072(12) 0.51517(15) 0.03284(13) 0.0429(4) Uani 1 1 d .
H7A H 0.4132 0.5661 0.0474 0.051 Uiso 1 1 calc R
C8 C 0.37022(11) 0.42578(13) 0.08540(11) 0.0313(4) Uani 1 1 d .
C9 C 0.43340(10) 0.32385(13) 0.20969(11) 0.0327(4) Uani 1 1 d .
C10 C 0.40077(11) 0.32213(14) 0.29396(12) 0.0367(4) Uani 1 1 d .
C11 C 0.40893(12) 0.23624(17) 0.34990(13) 0.0455(5) Uani 1 1 d .
H11A H 0.3857 0.2360 0.4075 0.055 Uiso 1 1 calc R
C12 C 0.45120(12) 0.15033(16) 0.32161(14) 0.0478(5) Uani 1 1 d .
H12A H 0.4565 0.0902 0.3594 0.057 Uiso 1 1 calc R
C13 C 0.48564(12) 0.15179(15) 0.23883(13) 0.0426(4) Uani 1 1 d .
H13A H 0.5156 0.0929 0.2205 0.051 Uiso 1 1 calc R
C14 C 0.47744(11) 0.23842(14) 0.18115(12) 0.0354(4) Uani 1 1 d .
C15 C 0.18560(11) 0.21835(14) 0.04369(12) 0.0363(4) Uani 1 1 d .
C16 C 0.14816(10) 0.23619(14) 0.12435(12) 0.0338(4) Uani 1 1 d .
C17 C 0.13278(11) 0.15305(14) 0.18205(12) 0.0369(4) Uani 1 1 d .
C18 C 0.15905(12) 0.05485(15) 0.15739(14) 0.0449(5) Uani 1 1 d .
H18A H 0.1499 -0.0024 0.1961 0.054 Uiso 1 1 calc R
C19 C 0.19772(13) 0.03866(16) 0.07861(15) 0.0504(5) Uani 1 1 d .
H19A H 0.2158 -0.0289 0.0638 0.060 Uiso 1 1 calc R
C20 C 0.21029(13) 0.12045(16) 0.02103(14) 0.0465(5) Uani 1 1 d .
H20A H 0.2360 0.1093 -0.0342 0.056 Uiso 1 1 calc R
C21 C 0.51805(12) 0.23962(15) 0.09323(13) 0.0397(4) Uani 1 1 d .
C22 C 0.08660(11) 0.15888(16) 0.26645(13) 0.0421(4) Uani 1 1 d .
N02 N 0.36548(13) -0.15889(15) 0.07319(13) 0.0593(5) Uani 1 1 d .
C06 C 0.38841(14) -0.10103(19) 0.14588(16) 0.0590(6) Uani 1 1 d .
H06A H 0.4320 -0.0514 0.1413 0.071 Uiso 1 1 calc R
C07 C 0.35360(16) -0.1080(2) 0.22693(16) 0.0664(7) Uani 1 1 d .
H07A H 0.3730 -0.0645 0.2774 0.080 Uiso 1 1 calc R
C08 C 0.29168(19) -0.1768(3) 0.2351(2) 0.0786(8) Uani 1 1 d .
H08A H 0.2666 -0.1830 0.2914 0.094 Uiso 1 1 calc R
C09 C 0.26498(19) -0.2384(2) 0.1603(3) 0.0910(10) Uani 1 1 d .
H09A H 0.2205 -0.2872 0.1635 0.109 Uiso 1 1 calc R
C010 C 0.3047(2) -0.22735(19) 0.0800(2) 0.0753(8) Uani 1 1 d .
H01B H 0.2875 -0.2704 0.0286 0.090 Uiso 1 1 calc R

loop_
_atom_site_aniso_label
_atom_site_aniso_U_11
_atom_site_aniso_U_22
_atom_site_aniso_U_33
_atom_site_aniso_U_23
_atom_site_aniso_U_13
_atom_site_aniso_U_12
N01 0.0430(10) 0.0751(13) 0.0456(10) 0.0006(9) 0.0027(8) 0.0061(9)
C01 0.0503(13) 0.0751(16) 0.0589(14) 0.0016(12) 0.0095(11) 0.0123(11)
C02 0.0514(13) 0.0777(17) 0.0554(13) -0.0069(12) 0.0124(11) 0.0113(12)
C03 0.0420(12) 0.0828(17) 0.0494(12) -0.0062(12) 0.0117(9) 0.0072(11)
C04 0.0493(13) 0.0755(16) 0.0644(15) 0.0055(12) 0.0021(11) -0.0037(12)
C05 0.0464(12) 0.0663(15) 0.0562(13) -0.0158(11) 0.0014(10) 0.0032(11)
O1 0.0397(7) 0.0537(8) 0.0383(7) -0.0111(6) -0.0035(6) -0.0011(6)
O2 0.0351(7) 0.0423(7) 0.0389(7) -0.0022(6) -0.0041(5) 0.0062(5)
O3 0.0391(7) 0.0563(8) 0.0320(6) 0.0054(6) -0.0039(5) -0.0112(6)
O4 0.0395(7) 0.0315(6) 0.0341(6) 0.0023(5) -0.0069(5) -0.0026(5)
O5 0.1363(17) 0.0798(12) 0.0551(10) 0.0178(9) 0.0362(11) 0.0637(12)
O6 0.0635(9) 0.0484(8) 0.0478(8) 0.0089(7) 0.0198(7) 0.0048(7)
O7 0.0583(9) 0.0615(9) 0.0423(8) 0.0061(7) 0.0146(7) 0.0058(7)
O8 0.0472(8) 0.0633(9) 0.0486(8) 0.0111(7) 0.0078(6) -0.0119(7)
N1 0.0564(11) 0.0444(9) 0.0511(10) -0.0073(8) 0.0126(8) 0.0072(8)
N2 0.0336(8) 0.0391(8) 0.0270(7) -0.0024(6) 0.0045(6) 0.0024(6)
N3 0.0560(10) 0.0426(9) 0.0434(9) 0.0112(7) -0.0079(8) -0.0018(8)
N4 0.0309(7) 0.0361(8) 0.0263(7) -0.0003(6) 0.0037(6) 0.0013(6)
C1 0.0348(9) 0.0402(10) 0.0282(8) 0.0012(7) 0.0072(7) 0.0014(8)
C2 0.0422(11) 0.0469(11) 0.0445(11) 0.0002(9) 0.0091(8) 0.0087(9)
C3 0.0518(12) 0.0447(11) 0.0391(10) -0.0092(8) 0.0094(9) -0.0026(9)
C4 0.0376(10) 0.0448(10) 0.0258(8) -0.0023(7) 0.0073(7) -0.0022(8)
C5 0.0311(9) 0.0419(10) 0.0261(8) -0.0024(7) 0.0050(7) 0.0008(7)
C6 0.0420(10) 0.0478(11) 0.0344(10) 0.0043(8) -0.0045(8) 0.0043(9)
C7 0.0472(11) 0.0371(10) 0.0424(10) 0.0056(8) -0.0050(8) -0.0047(8)
C8 0.0315(9) 0.0336(9) 0.0285(8) -0.0010(7) 0.0016(7) 0.0022(7)
C9 0.0302(9) 0.0345(9) 0.0315(9) 0.0045(7) -0.0057(7) -0.0048(7)
C10 0.0297(9) 0.0446(10) 0.0344(9) -0.0012(8) -0.0035(7) -0.0020(8)
C11 0.0358(10) 0.0638(13) 0.0360(10) 0.0094(9) -0.0001(8) -0.0064(9)
C12 0.0445(11) 0.0506(12) 0.0466(11) 0.0192(9) -0.0028(9) -0.0021(9)
C13 0.0405(10) 0.0385(10) 0.0469(11) 0.0071(8) -0.0042(8) 0.0014(8)
C14 0.0327(9) 0.0375(10) 0.0344(9) 0.0035(7) -0.0049(7) -0.0006(7)
C15 0.0302(9) 0.0463(11) 0.0314(9) -0.0003(8) -0.0010(7) -0.0070(8)
C16 0.0258(8) 0.0396(10) 0.0346(9) -0.0023(7) -0.0036(7) 0.0004(7)
C17 0.0278(9) 0.0477(11) 0.0340(9) 0.0007(8) -0.0023(7) -0.0035(8)
C18 0.0427(11) 0.0414(11) 0.0493(11) 0.0032(9) -0.0019(9) -0.0042(9)
C19 0.0509(12) 0.0445(11) 0.0554(13) -0.0083(10) 0.0041(10) 0.0034(9)
C20 0.0419(11) 0.0562(12) 0.0417(10) -0.0114(9) 0.0062(8) -0.0008(9)
C21 0.0392(10) 0.0411(10) 0.0375(10) 0.0003(8) -0.0028(8) 0.0043(8)
C22 0.0319(10) 0.0539(12) 0.0389(10) 0.0015(9) -0.0033(8) -0.0014(9)
N02 0.0663(12) 0.0586(12) 0.0533(11) -0.0041(9) 0.0077(9) 0.0250(10)
C06 0.0455(12) 0.0664(15) 0.0647(15) -0.0042(12) 0.0034(11) 0.0080(11)
C07 0.0642(16) 0.0832(18) 0.0505(13) -0.0096(12) -0.0003(12) 0.0202(14)
C08 0.0689(17) 0.099(2) 0.0705(17) 0.0312(16) 0.0186(14) 0.0269(17)
C09 0.0690(18) 0.0665(18) 0.134(3) 0.0411(19) -0.0048(19) -0.0079(14)
C010 0.102(2) 0.0420(13) 0.0756(18) -0.0066(12) -0.0220(16) 0.0163(14)

loop_
_atom_type_symbol
_atom_type_description
_atom_type_scat_dispersion_real
_atom_type_scat_dispersion_imag
_atom_type_scat_source
C C 0.0033 0.0016 'International Tables Vol C Tables 4.2.6.8 and 6.1.1.4'
H H 0.0000 0.0000 'International Tables Vol C Tables 4.2.6.8 and 6.1.1.4'
N N 0.0061 0.0033 'International Tables Vol C Tables 4.2.6.8 and 6.1.1.4'
O O 0.0106 0.0060 'International Tables Vol C Tables 4.2.6.8 and 6.1.1.4'

loop_
_geom_angle_atom_site_label_1
_geom_angle_atom_site_label_2
_geom_angle_atom_site_label_3
_geom_angle
C05 N01 C01 118.32(19)
N01 C01 C02 122.8(2)
N01 C01 H01A 118.6
C02 C01 H01A 118.6
C03 C02 C01 120.2(2)
C03 C02 H02A 119.9
C01 C02 H02A 119.9
C02 C03 C04 118.4(2)
C02 C03 H03A 120.8
C04 C03 H03A 120.8
C03 C04 C05 117.5(2)
C03 C04 H04A 121.2
C05 C04 H04A 121.2
N01 C05 C04 122.7(2)
N01 C05 H05A 118.6
C04 C05 H05A 118.6
C4 O1 C10 116.93(13)
C1 O2 C16 119.24(13)
C5 O3 C15 117.95(13)
C8 O4 C9 118.43(13)
C21 O5 H5A 109.5
C22 O7 H7B 109.5
C2 N1 C3 117.65(17)
C1 N2 C4 115.34(15)
C6 N3 C7 117.58(16)
C8 N4 C5 115.40(15)
N2 C1 O2 119.34(15)
N2 C1 C2 123.24(17)
O2 C1 C2 117.36(16)
N1 C2 C1 120.07(18)
N1 C2 H2A 120.0
C1 C2 H2A 120.0
N1 C3 C4 120.03(18)
N1 C3 H3A 120.0
C4 C3 H3A 120.0
N2 C4 O1 118.69(16)
N2 C4 C3 123.52(17)
O1 C4 C3 117.78(17)
N4 C5 O3 118.50(15)
N4 C5 C6 123.27(16)
O3 C5 C6 118.22(15)
N3 C6 C5 120.35(17)
N3 C6 H6A 119.8
C5 C6 H6A 119.8
N3 C7 C8 120.23(17)
N3 C7 H7A 119.9
C8 C7 H7A 119.9
N4 C8 O4 118.79(14)
N4 C8 C7 123.07(16)
O4 C8 C7 118.07(15)
C10 C9 C14 119.90(16)
C10 C9 O4 117.22(15)
C14 C9 O4 122.50(15)
C11 C10 C9 121.26(17)
C11 C10 O1 118.46(16)
C9 C10 O1 120.09(16)
C10 C11 C12 119.36(17)
C10 C11 H11A 120.3
C12 C11 H11A 120.3
C13 C12 C11 120.00(18)
C13 C12 H12A 120.0
C11 C12 H12A 120.0
C12 C13 C14 121.18(18)
C12 C13 H13A 119.4
C14 C13 H13A 119.4
C9 C14 C13 118.27(16)
C9 C14 C21 121.50(16)
C13 C14 C21 120.19(17)
C20 C15 C16 120.87(17)
C20 C15 O3 118.36(16)
C16 C15 O3 120.54(16)
O2 C16 C15 117.27(16)
O2 C16 C17 122.65(15)
C15 C16 C17 119.75(16)
C18 C17 C16 117.91(17)
C18 C17 C22 116.24(17)
C16 C17 C22 125.78(17)
C19 C18 C17 121.72(19)
C19 C18 H18A 119.1
C17 C18 H18A 119.1
C18 C19 C20 119.87(19)
C18 C19 H19A 120.1
C20 C19 H19A 120.1
C15 C20 C19 119.83(18)
C15 C20 H20A 120.1
C19 C20 H20A 120.1
O6 C21 O5 123.21(18)
O6 C21 C14 124.14(17)
O5 C21 C14 112.65(16)
O8 C22 O7 123.07(18)
O8 C22 C17 121.27(18)
O7 C22 C17 115.65(17)
C06 N02 C010 117.6(2)
N02 C06 C07 124.0(2)
N02 C06 H06A 118.0
C07 C06 H06A 118.0
C08 C07 C06 119.4(3)
C08 C07 H07A 120.3
C06 C07 H07A 120.3
C07 C08 C09 118.7(3)
C07 C08 H08A 120.7
C09 C08 H08A 120.7
C08 C09 C010 118.4(3)
C08 C09 H09A 120.8
C010 C09 H09A 120.8
N02 C010 C09 122.0(3)
N02 C010 H01B 119.0
C09 C010 H01B 119.0

loop_
_geom_bond_atom_site_label_1
_geom_bond_atom_site_label_2
_geom_bond_distance
N01 C05 1.313(3)
N01 C01 1.317(3)
C01 C02 1.366(3)
C01 H01A 0.9500
C02 C03 1.360(3)
C02 H02A 0.9500
C03 C04 1.380(3)
C03 H03A 0.9500
C04 C05 1.415(3)
C04 H04A 0.9500
C05 H05A 0.9500
O1 C4 1.363(2)
O1 C10 1.401(2)
O2 C1 1.363(2)
O2 C16 1.389(2)
O3 C5 1.364(2)
O3 C15 1.390(2)
O4 C8 1.366(2)
O4 C9 1.397(2)
O5 C21 1.307(2)
O5 H5A 0.8400
O6 C21 1.197(2)
O7 C22 1.300(2)
O7 H7B 0.8400
O8 C22 1.213(2)
N1 C2 1.332(3)
N1 C3 1.335(3)
N2 C1 1.315(2)
N2 C4 1.322(2)
N3 C6 1.331(2)
N3 C7 1.332(2)
N4 C8 1.319(2)
N4 C5 1.324(2)
C1 C2 1.385(3)
C2 H2A 0.9500
C3 C4 1.376(3)
C3 H3A 0.9500
C5 C6 1.377(2)
C6 H6A 0.9500
C7 C8 1.386(2)
C7 H7A 0.9500
C9 C10 1.381(2)
C9 C14 1.392(3)
C10 C11 1.375(3)
C11 C12 1.381(3)
C11 H11A 0.9500
C12 C13 1.374(3)
C12 H12A 0.9500
C13 C14 1.397(2)
C13 H13A 0.9500
C14 C21 1.492(3)
C15 C20 1.374(3)
C15 C16 1.389(2)
C16 C17 1.401(2)
C17 C18 1.394(3)
C17 C22 1.497(3)
C18 C19 1.372(3)
C18 H18A 0.9500
C19 C20 1.376(3)
C19 H19A 0.9500
C20 H20A 0.9500
N02 C06 1.316(3)
N02 C010 1.319(4)
C06 C07 1.357(3)
C06 H06A 0.9500
C07 C08 1.338(4)
C07 H07A 0.9500
C08 C09 1.380(4)
C08 H08A 0.9500
C09 C010 1.391(4)
C09 H09A 0.9500
C010 H01B 0.9500

loop_
_geom_torsion_atom_site_label_1
_geom_torsion_atom_site_label_2
_geom_torsion_atom_site_label_3
_geom_torsion_atom_site_label_4
_geom_torsion
C05 N01 C01 C02 -0.8(3)
N01 C01 C02 C03 0.6(4)
C01 C02 C03 C04 0.1(3)
C02 C03 C04 C05 -0.5(3)
C01 N01 C05 C04 0.4(3)
C03 C04 C05 N01 0.2(3)
C4 N2 C1 O2 172.25(14)
C4 N2 C1 C2 -4.8(2)
C16 O2 C1 N2 8.9(2)
C16 O2 C1 C2 -173.87(15)
C3 N1 C2 C1 -0.2(3)
N2 C1 C2 N1 3.7(3)
O2 C1 C2 N1 -173.41(16)
C2 N1 C3 C4 -1.7(3)
C1 N2 C4 O1 -178.20(14)
C1 N2 C4 C3 2.8(2)
C10 O1 C4 N2 12.8(2)
C10 O1 C4 C3 -168.16(16)
N1 C3 C4 N2 0.5(3)
N1 C3 C4 O1 -178.58(16)
C8 N4 C5 O3 -177.01(14)
C8 N4 C5 C6 3.4(2)
C15 O3 C5 N4 11.1(2)
C15 O3 C5 C6 -169.31(16)
C7 N3 C6 C5 -1.0(3)
N4 C5 C6 N3 -1.4(3)
O3 C5 C6 N3 179.06(16)
C6 N3 C7 C8 1.0(3)
C5 N4 C8 O4 173.53(14)
C5 N4 C8 C7 -3.3(2)
C9 O4 C8 N4 8.6(2)
C9 O4 C8 C7 -174.38(16)
N3 C7 C8 N4 1.2(3)
N3 C7 C8 O4 -175.69(17)
C8 O4 C9 C10 -106.08(17)
C8 O4 C9 C14 81.1(2)
C14 C9 C10 C11 -1.7(3)
O4 C9 C10 C11 -174.75(15)
C14 C9 C10 O1 173.17(15)
O4 C9 C10 O1 0.1(2)
C4 O1 C10 C11 -107.96(18)
C4 O1 C10 C9 77.0(2)
C9 C10 C11 C12 0.5(3)
O1 C10 C11 C12 -174.40(16)
C10 C11 C12 C13 0.9(3)
C11 C12 C13 C14 -1.2(3)
C10 C9 C14 C13 1.3(2)
O4 C9 C14 C13 174.03(15)
C10 C9 C14 C21 -176.32(15)
O4 C9 C14 C21 -3.6(3)
C12 C13 C14 C9 0.1(3)
C12 C13 C14 C21 177.79(17)
C5 O3 C15 C20 -107.46(19)
C5 O3 C15 C16 78.1(2)
C1 O2 C16 C15 -104.63(18)
C1 O2 C16 C17 82.0(2)
C20 C15 C16 O2 -175.66(16)
O3 C15 C16 O2 -1.3(2)
C20 C15 C16 C17 -2.1(3)
O3 C15 C16 C17 172.26(15)
O2 C16 C17 C18 175.63(16)
C15 C16 C17 C18 2.4(2)
O2 C16 C17 C22 -1.3(3)
C15 C16 C17 C22 -174.52(16)
C16 C17 C18 C19 -0.9(3)
C22 C17 C18 C19 176.28(17)
C17 C18 C19 C20 -0.9(3)
C16 C15 C20 C19 0.2(3)
O3 C15 C20 C19 -174.27(17)
C18 C19 C20 C15 1.3(3)
C9 C14 C21 O6 -3.3(3)
C13 C14 C21 O6 179.12(19)
C9 C14 C21 O5 177.30(18)
C13 C14 C21 O5 -0.3(3)
C18 C17 C22 O8 -3.3(3)
C16 C17 C22 O8 173.67(17)
C18 C17 C22 O7 177.46(16)
C16 C17 C22 O7 -5.6(3)
C010 N02 C06 C07 0.3(3)
N02 C06 C07 C08 -0.5(4)
C06 C07 C08 C09 -0.2(4)
C07 C08 C09 C010 1.0(4)
C06 N02 C010 C09 0.6(3)
C08 C09 C010 N02 -1.3(4)
